data_4104867
loop_
_publ_author_name
'Kristopher J. Kolonko'
'Margaret M. Biddle'
'Ilia A. Guzei'
'Hans J. Reich'

_publ_contact_author_address
;
Department of Chemistry
University of Wisconsin-Madison
1101 University Ave
Madison, WI  53706
USA
;
_publ_contact_author_email iguzei@chem.wisc.edu
_publ_contact_author_fax 608-262-0381
_publ_contact_author_name
;
Guzei, Ilia A. 
;
_publ_contact_author_phone 608-263-4694
_publ_section_title
;
 Solution Structures of Lithium Enolates of Cyclopentanone, Cyclohexanone,
 Acetophenones, and Benzyl Ketones. Triple Ions and Higher Lithiate
 Complexes
;
_journal_name_full 'Journal of the American Chemical Society'
_journal_page_first 11525
_journal_page_last 11534
_journal_paper_doi 10.1021/ja903479p
_journal_volume 131
_journal_year 2009
_chemical_formula_moiety 'C24 H36 Li N3 O'
_chemical_formula_sum 'C24 H36 Li N3 O'
_chemical_formula_weight 389.50
_chemical_name_systematic
; 
 ? 
;
_space_group_IT_number 14
_symmetry_cell_setting monoclinic
_symmetry_Int_Tables_number 14
_symmetry_space_group_name_Hall '-P 2yn'
_symmetry_space_group_name_H-M 'P 1 21/n 1'
_atom_sites_solution_hydrogens geom
_atom_sites_solution_primary direct
_atom_sites_solution_secondary difmap
_audit_creation_method
;
manual editing of the CIF file 
created by SHELXTL Ver. 6.10
and processed with modiCIfer-03272007. 
;
_cell_angle_alpha 90.00
_cell_angle_beta 104.0520(10)
_cell_angle_gamma 90.00
_cell_formula_units_Z 8
_cell_length_a 17.9816(13)
_cell_length_b 14.5976(11)
_cell_length_c 18.1807(13)
_cell_measurement_reflns_used 999
_cell_measurement_temperature 100(2)
_cell_measurement_theta_max 26.41
_cell_measurement_theta_min 1.43
_cell_volume 4629.4(6)
_computing_cell_refinement 'SAINT Ver. 7.24A (Bruker-AXS, 2007)'
_computing_data_collection 'APEX2 Ver. 2.1-4 (Bruker-AXS, 2007)'
_computing_data_reduction 'SAINT Ver. 7.24A'
_computing_molecular_graphics SHELXTL
_computing_publication_material SHELXTL
_computing_structure_refinement SHELXTL
_computing_structure_solution 'SHELXTL (Sheldrick, 2008)'
_diffrn_ambient_temperature 100(2)
_diffrn_measured_fraction_theta_full 0.997
_diffrn_measured_fraction_theta_max 0.997
_diffrn_measurement_device_type 'Bruker SMART APEX2 area detector'
_diffrn_measurement_method '0.50\% \w and 0.5 \% \f scans'
_diffrn_radiation_monochromator graphite
_diffrn_radiation_source 'fine-focus sealed tube'
_diffrn_radiation_type Cu-K\a
_diffrn_radiation_wavelength 0.71073
_diffrn_reflns_av_R_equivalents 0.0298
_diffrn_reflns_av_sigmaI/netI 0.0265
_diffrn_reflns_limit_h_max 22
_diffrn_reflns_limit_h_min -22
_diffrn_reflns_limit_k_max 18
_diffrn_reflns_limit_k_min -18
_diffrn_reflns_limit_l_max 22
_diffrn_reflns_limit_l_min -22
_diffrn_reflns_number 37605
_diffrn_reflns_theta_full 26.41
_diffrn_reflns_theta_max 26.41
_diffrn_reflns_theta_min 1.43
_exptl_absorpt_coefficient_mu 0.068
_exptl_absorpt_correction_T_max 0.9806
_exptl_absorpt_correction_T_min 0.9754
_exptl_absorpt_correction_type multi-scan
_exptl_absorpt_process_details
;
SADABS  (Bruker-AXS, 2007)
;
_exptl_crystal_colour colourless
_exptl_crystal_density_diffrn 1.118
_exptl_crystal_description block
_exptl_crystal_F_000 1696
_exptl_crystal_size_max 0.37
_exptl_crystal_size_mid 0.33
_exptl_crystal_size_min 0.29
_refine_diff_density_max 0.273
_refine_diff_density_min -0.225
_refine_diff_density_rms 0.034
_refine_ls_extinction_method none
_refine_ls_goodness_of_fit_ref 0.998
_refine_ls_hydrogen_treatment constr
_refine_ls_matrix_type full
_refine_ls_number_parameters 575
_refine_ls_number_reflns 9457
_refine_ls_number_restraints 133
_refine_ls_restrained_S_all 1.025
_refine_ls_R_factor_all 0.0625
_refine_ls_R_factor_gt 0.0411
_refine_ls_shift/su_max 0.000
_refine_ls_shift/su_mean 0.000
_refine_ls_structure_factor_coef Fsqd
_refine_ls_weighting_details 'calc w=1/[\s^2^(Fo^2^)+(0.0412P)^2^+1.8979P] where P=(Fo^2^+2Fc^2^)/3'
_refine_ls_weighting_scheme calc
_refine_ls_wR_factor_gt 0.0963
_refine_ls_wR_factor_ref 0.1111
_reflns_number_gt 7040
_reflns_number_total 9457
_reflns_threshold_expression I>2\s(I)
_cod_data_source_file ja903479p_si_005.cif
_cod_data_source_block reich08
_cod_original_sg_symbol_Hall '-P 2yn      '
_cod_original_sg_symbol_H-M 'P 1 21/n 1 '
_cod_database_code 4104867

loop_
_symmetry_equiv_pos_as_xyz
'x, y, z'
'-x+1/2, y+1/2, -z+1/2'
'-x, -y, -z'
'x-1/2, -y-1/2, z-1/2'

loop_
_atom_site_label
_atom_site_type_symbol
_atom_site_fract_x
_atom_site_fract_y
_atom_site_fract_z
_atom_site_U_iso_or_equiv
_atom_site_adp_type
_atom_site_occupancy
_atom_site_symmetry_multiplicity
_atom_site_calc_flag
_atom_site_refinement_flags
_atom_site_disorder_assembly
_atom_site_disorder_group
Li1 Li 0.50890(13) 0.68086(16) 0.29142(13) 0.0276(5) Uani 1 1 d D . .
O1 O 0.56050(5) 0.57443(7) 0.29838(6) 0.0301(2) Uani 1 1 d D . .
N1 N 0.55172(6) 0.79359(8) 0.24058(7) 0.0271(3) Uani 1 1 d D . .
N2 N 0.40414(6) 0.69462(8) 0.20611(7) 0.0277(3) Uani 1 1 d D . .
N3 N 0.44400(6) 0.71577(8) 0.36917(7) 0.0293(3) Uani 1 1 d D . .
C1 C 0.63007(8) 0.77608(11) 0.23411(9) 0.0357(3) Uani 1 1 d D . .
H1AB H 0.6654 0.7798 0.2844 0.054 Uiso 1 1 calc R . .
H1AC H 0.6444 0.8219 0.2006 0.054 Uiso 1 1 calc R . .
H1AA H 0.6329 0.7148 0.2130 0.054 Uiso 1 1 calc R . .
C2 C 0.54943(9) 0.88251(10) 0.27715(9) 0.0353(3) Uani 1 1 d D . .
H2AC H 0.5666 0.9304 0.2473 0.053 Uiso 1 1 calc R . .
H2AB H 0.5833 0.8811 0.3283 0.053 Uiso 1 1 calc R . .
H2AA H 0.4969 0.8955 0.2804 0.053 Uiso 1 1 calc R . .
C3 C 0.49815(8) 0.79186(10) 0.16487(8) 0.0307(3) Uani 1 1 d D . .
H3AA H 0.5115 0.7400 0.1354 0.037 Uiso 1 1 calc R . .
H3AB H 0.5037 0.8492 0.1376 0.037 Uiso 1 1 calc R . .
C4 C 0.41556(8) 0.78204(10) 0.16984(8) 0.0298(3) Uani 1 1 d D . .
H4AB H 0.4021 0.8335 0.1996 0.036 Uiso 1 1 calc R . .
H4AA H 0.3813 0.7846 0.1183 0.036 Uiso 1 1 calc R . .
C5 C 0.38590(9) 0.62188(11) 0.14912(10) 0.0398(4) Uani 1 1 d D . .
H5AA H 0.3841 0.5629 0.1744 0.060 Uiso 1 1 calc R . .
H5AC H 0.4254 0.6198 0.1204 0.060 Uiso 1 1 calc R . .
H5AB H 0.3360 0.6343 0.1145 0.060 Uiso 1 1 calc R . .
C6 C 0.34378(8) 0.70119(11) 0.24830(9) 0.0333(3) Uani 1 1 d D . .
H6AA H 0.3275 0.6388 0.2589 0.040 Uiso 1 1 calc R . .
H6AB H 0.2987 0.7331 0.2166 0.040 Uiso 1 1 calc R . .
C7 C 0.37140(8) 0.75244(10) 0.32245(8) 0.0327(3) Uani 1 1 d D . .
H7AB H 0.3785 0.8178 0.3114 0.039 Uiso 1 1 calc R . .
H7AA H 0.3316 0.7488 0.3516 0.039 Uiso 1 1 calc R . .
C8 C 0.47576(9) 0.77938(12) 0.43134(9) 0.0395(4) Uani 1 1 d D . .
H8AA H 0.4405 0.7843 0.4647 0.059 Uiso 1 1 calc R . .
H8AC H 0.4825 0.8398 0.4105 0.059 Uiso 1 1 calc R . .
H8AB H 0.5255 0.7565 0.4604 0.059 Uiso 1 1 calc R . .
C9 C 0.43305(9) 0.62590(11) 0.40084(10) 0.0390(4) Uani 1 1 d D . .
H9AB H 0.3977 0.6317 0.4340 0.058 Uiso 1 1 calc R . .
H9AC H 0.4825 0.6027 0.4302 0.058 Uiso 1 1 calc R . .
H9AA H 0.4116 0.5832 0.3595 0.058 Uiso 1 1 calc R . .
C10 C 0.68765(9) 0.66962(11) 0.43790(9) 0.0384(4) Uani 1 1 d . . .
H10A H 0.7002 0.6729 0.3902 0.046 Uiso 1 1 calc R . .
C11 C 0.70162(10) 0.74428(12) 0.48580(11) 0.0473(4) Uani 1 1 d . . .
H11A H 0.7238 0.7980 0.4706 0.057 Uiso 1 1 calc R . .
C12 C 0.68389(9) 0.74205(13) 0.55514(10) 0.0456(4) Uani 1 1 d . . .
H12A H 0.6933 0.7937 0.5879 0.055 Uiso 1 1 calc R . .
C13 C 0.65234(11) 0.66360(14) 0.57595(9) 0.0493(5) Uani 1 1 d . . .
H13A H 0.6400 0.6606 0.6238 0.059 Uiso 1 1 calc R . .
C14 C 0.63825(10) 0.58880(12) 0.52789(9) 0.0423(4) Uani 1 1 d . . .
H14A H 0.6161 0.5353 0.5433 0.051 Uiso 1 1 calc R . .
C15 C 0.65574(8) 0.59024(10) 0.45789(8) 0.0294(3) Uani 1 1 d . . .
C16 C 0.64347(10) 0.50679(10) 0.40725(9) 0.0381(4) Uani 1 1 d . . .
H16A H 0.6021 0.4692 0.4192 0.046 Uiso 1 1 calc R . .
H16B H 0.6909 0.4696 0.4191 0.046 Uiso 1 1 calc R . .
C17 C 0.62256(8) 0.52778(9) 0.32263(8) 0.0293(3) Uani 1 1 d . . .
C18 C 0.66925(8) 0.49471(10) 0.27924(9) 0.0318(3) Uani 1 1 d . . .
H18A H 0.7144 0.4640 0.3058 0.038 Uiso 1 1 calc R . .
C19 C 0.65791(8) 0.50105(9) 0.19780(9) 0.0309(3) Uani 1 1 d . . .
C20 C 0.59131(8) 0.53726(10) 0.14913(9) 0.0343(3) Uani 1 1 d . . .
H20A H 0.5517 0.5605 0.1702 0.041 Uiso 1 1 calc R . .
C21 C 0.58202(10) 0.53991(12) 0.07127(9) 0.0417(4) Uani 1 1 d . . .
H21A H 0.5363 0.5649 0.0402 0.050 Uiso 1 1 calc R . .
C22 C 0.63816(11) 0.50684(12) 0.03797(10) 0.0471(4) Uani 1 1 d . . .
H22A H 0.6313 0.5085 -0.0155 0.057 Uiso 1 1 calc R . .
C23 C 0.70421(10) 0.47149(12) 0.08430(11) 0.0479(5) Uani 1 1 d . . .
H23A H 0.7435 0.4489 0.0624 0.058 Uiso 1 1 calc R . .
C24 C 0.71422(9) 0.46831(10) 0.16215(10) 0.0399(4) Uani 1 1 d . . .
H24A H 0.7603 0.4434 0.1925 0.048 Uiso 1 1 calc R . .
Li2 Li 0.50484(13) 0.16256(16) 0.19721(13) 0.0278(5) Uani 1 1 d D . .
O1A O 0.44436(5) 0.06330(6) 0.19654(5) 0.0263(2) Uani 1 1 d D A .
N1B N 0.4577(5) 0.2853(5) 0.2277(4) 0.0261(9) Uani 0.4836(13) 1 d PD A 2
N2B N 0.5996(4) 0.1839(5) 0.2955(4) 0.0252(9) Uani 0.4836(13) 1 d PD A 2
N3B N 0.5924(5) 0.1823(7) 0.1352(5) 0.0314(12) Uani 0.4836(13) 1 d PD A 2
C1B C 0.3757(7) 0.2657(13) 0.2198(10) 0.0354(15) Uani 0.4836(13) 1 d PD A 2
H1BA H 0.3498 0.2602 0.1659 0.053 Uiso 0.4836(13) 1 calc PR A 2
H1BC H 0.3524 0.3157 0.2424 0.053 Uiso 0.4836(13) 1 calc PR A 2
H1BB H 0.3703 0.2081 0.2458 0.053 Uiso 0.4836(13) 1 calc PR A 2
C2B C 0.4684(2) 0.3665(2) 0.18604(19) 0.0390(5) Uani 0.4836(13) 1 d PD A 2
H2BA H 0.4406 0.3597 0.1328 0.058 Uiso 0.4836(13) 1 calc PR A 2
H2BC H 0.5231 0.3750 0.1891 0.058 Uiso 0.4836(13) 1 calc PR A 2
H2BB H 0.4487 0.4199 0.2079 0.058 Uiso 0.4836(13) 1 calc PR A 2
C3B C 0.49718(19) 0.2907(2) 0.30832(18) 0.0302(5) Uani 0.4836(13) 1 d PD A 2
H3BA H 0.4765 0.2431 0.3367 0.036 Uiso 0.4836(13) 1 calc PR A 2
H3BB H 0.4872 0.3512 0.3285 0.036 Uiso 0.4836(13) 1 calc PR A 2
C4B C 0.58340(19) 0.2772(2) 0.32052(19) 0.0291(5) Uani 0.4836(13) 1 d PD A 2
H4BA H 0.6042 0.3238 0.2913 0.035 Uiso 0.4836(13) 1 calc PR A 2
H4BB H 0.6088 0.2852 0.3749 0.035 Uiso 0.4836(13) 1 calc PR A 2
C5B C 0.6067(11) 0.1208(10) 0.3595(8) 0.0311(8) Uani 0.4836(13) 1 d PD A 2
H5BB H 0.6093 0.0577 0.3419 0.047 Uiso 0.4836(13) 1 calc PR A 2
H5BA H 0.5620 0.1275 0.3810 0.047 Uiso 0.4836(13) 1 calc PR A 2
H5BC H 0.6534 0.1350 0.3983 0.047 Uiso 0.4836(13) 1 calc PR A 2
C6B C 0.67120(17) 0.1837(2) 0.26923(18) 0.0320(5) Uani 0.4836(13) 1 d PD A 2
H6BA H 0.6898 0.1200 0.2684 0.038 Uiso 0.4836(13) 1 calc PR A 2
H6BB H 0.7109 0.2192 0.3053 0.038 Uiso 0.4836(13) 1 calc PR A 2
C7B C 0.65916(18) 0.2251(3) 0.19059(19) 0.0346(5) Uani 0.4836(13) 1 d PD A 2
H7BA H 0.6501 0.2918 0.1934 0.042 Uiso 0.4836(13) 1 calc PR A 2
H7BB H 0.7062 0.2164 0.1722 0.042 Uiso 0.4836(13) 1 calc PR A 2
C8B C 0.6123(11) 0.0881(9) 0.1170(9) 0.0442(17) Uani 0.4836(13) 1 d PD A 2
H8BA H 0.5690 0.0611 0.0799 0.066 Uiso 0.4836(13) 1 calc PR A 2
H8BB H 0.6236 0.0509 0.1633 0.066 Uiso 0.4836(13) 1 calc PR A 2
H8BC H 0.6574 0.0898 0.0957 0.066 Uiso 0.4836(13) 1 calc PR A 2
C9B C 0.5810(5) 0.2370(7) 0.0650(3) 0.0455(12) Uani 0.4836(13) 1 d PD A 2
H9BA H 0.5393 0.2103 0.0259 0.068 Uiso 0.4836(13) 1 calc PR A 2
H9BC H 0.6283 0.2369 0.0473 0.068 Uiso 0.4836(13) 1 calc PR A 2
H9BB H 0.5678 0.3001 0.0751 0.068 Uiso 0.4836(13) 1 calc PR A 2
N1A N 0.4458(4) 0.2862(5) 0.2079(3) 0.0261(9) Uani 0.5164(13) 1 d PD A 1
N2A N 0.5834(3) 0.2019(5) 0.3002(4) 0.0252(9) Uani 0.5164(13) 1 d PD A 1
N3A N 0.5983(5) 0.1647(7) 0.1427(4) 0.0314(12) Uani 0.5164(13) 1 d PD A 1
C1A C 0.3770(6) 0.2579(12) 0.2323(9) 0.0354(15) Uani 0.5164(13) 1 d PD A 1
H1AD H 0.3432 0.2228 0.1916 0.053 Uiso 0.5164(13) 1 calc PR A 1
H1AE H 0.3499 0.3123 0.2436 0.053 Uiso 0.5164(13) 1 calc PR A 1
H1AF H 0.3921 0.2197 0.2778 0.053 Uiso 0.5164(13) 1 calc PR A 1
C2A C 0.42190(19) 0.3476(2) 0.14223(17) 0.0390(5) Uani 0.5164(13) 1 d PD A 1
H2AD H 0.3870 0.3149 0.1008 0.058 Uiso 0.5164(13) 1 calc PR A 1
H2AF H 0.4671 0.3678 0.1256 0.058 Uiso 0.5164(13) 1 calc PR A 1
H2AE H 0.3956 0.4010 0.1567 0.058 Uiso 0.5164(13) 1 calc PR A 1
C3A C 0.49866(16) 0.33862(19) 0.26991(16) 0.0302(5) Uani 0.5164(13) 1 d PD A 1
H3AC H 0.4682 0.3814 0.2932 0.036 Uiso 0.5164(13) 1 calc PR A 1
H3AD H 0.5342 0.3755 0.2480 0.036 Uiso 0.5164(13) 1 calc PR A 1
C4A C 0.54455(19) 0.2765(2) 0.33047(17) 0.0291(5) Uani 0.5164(13) 1 d PD A 1
H4AD H 0.5835 0.3135 0.3661 0.035 Uiso 0.5164(13) 1 calc PR A 1
H4AC H 0.5099 0.2496 0.3595 0.035 Uiso 0.5164(13) 1 calc PR A 1
C5A C 0.6091(10) 0.1302(9) 0.3573(8) 0.0311(8) Uani 0.5164(13) 1 d PD A 1
H5AE H 0.6346 0.0814 0.3358 0.047 Uiso 0.5164(13) 1 calc PR A 1
H5AD H 0.5647 0.1049 0.3727 0.047 Uiso 0.5164(13) 1 calc PR A 1
H5AF H 0.6450 0.1565 0.4016 0.047 Uiso 0.5164(13) 1 calc PR A 1
C6A C 0.64706(16) 0.2353(2) 0.26994(17) 0.0320(5) Uani 0.5164(13) 1 d PD A 1
H6AD H 0.6938 0.2405 0.3117 0.038 Uiso 0.5164(13) 1 calc PR A 1
H6AC H 0.6345 0.2971 0.2479 0.038 Uiso 0.5164(13) 1 calc PR A 1
C7A C 0.66231(17) 0.1714(2) 0.20986(18) 0.0346(5) Uani 0.5164(13) 1 d PD A 1
H7AD H 0.7083 0.1931 0.1941 0.042 Uiso 0.5164(13) 1 calc PR A 1
H7AC H 0.6737 0.1096 0.2321 0.042 Uiso 0.5164(13) 1 calc PR A 1
C8A C 0.6023(10) 0.0799(9) 0.1024(8) 0.0442(17) Uani 0.5164(13) 1 d PD A 1
H8AD H 0.5601 0.0776 0.0568 0.066 Uiso 0.5164(13) 1 calc PR A 1
H8AE H 0.5984 0.0279 0.1353 0.066 Uiso 0.5164(13) 1 calc PR A 1
H8AF H 0.6513 0.0769 0.0879 0.066 Uiso 0.5164(13) 1 calc PR A 1
C9A C 0.5935(5) 0.2445(6) 0.0930(3) 0.0455(12) Uani 0.5164(13) 1 d PD A 1
H9AD H 0.5443 0.2438 0.0551 0.068 Uiso 0.5164(13) 1 calc PR A 1
H9AF H 0.6355 0.2423 0.0672 0.068 Uiso 0.5164(13) 1 calc PR A 1
H9AE H 0.5976 0.3006 0.1232 0.068 Uiso 0.5164(13) 1 calc PR A 1
C10A C 0.26722(8) 0.14034(10) 0.04878(8) 0.0295(3) Uani 1 1 d . . .
H10B H 0.2336 0.1143 0.0761 0.035 Uiso 1 1 calc R . .
C11A C 0.24888(8) 0.22367(11) 0.01287(8) 0.0314(3) Uani 1 1 d . . .
H11B H 0.2028 0.2541 0.0153 0.038 Uiso 1 1 calc R . .
C12A C 0.29740(9) 0.26272(11) -0.02653(9) 0.0377(4) Uani 1 1 d . . .
H12B H 0.2853 0.3202 -0.0510 0.045 Uiso 1 1 calc R . .
C13A C 0.36357(10) 0.21737(13) -0.03002(10) 0.0487(5) Uani 1 1 d . . .
H13B H 0.3973 0.2438 -0.0570 0.058 Uiso 1 1 calc R . .
C14A C 0.38140(9) 0.13347(12) 0.00550(9) 0.0401(4) Uani 1 1 d . . .
H14B H 0.4270 0.1028 0.0021 0.048 Uiso 1 1 calc R . .
C15A C 0.33389(8) 0.09377(10) 0.04584(7) 0.0270(3) Uani 1 1 d . . .
C16A C 0.35375(8) 0.00493(10) 0.08849(8) 0.0299(3) Uani 1 1 d . A .
H16D H 0.3956 -0.0260 0.0715 0.036 Uiso 1 1 calc R . .
H16C H 0.3085 -0.0360 0.0775 0.036 Uiso 1 1 calc R . .
C17A C 0.37896(7) 0.02308(9) 0.17392(8) 0.0245(3) Uani 1 1 d . . .
C18A C 0.33047(8) -0.00348(9) 0.21779(8) 0.0265(3) Uani 1 1 d . A .
H18B H 0.2835 -0.0307 0.1915 0.032 Uiso 1 1 calc R . .
C19A C 0.34207(8) 0.00487(9) 0.29919(8) 0.0261(3) Uani 1 1 d . . .
C20A C 0.40929(8) 0.04087(9) 0.34715(8) 0.0270(3) Uani 1 1 d . A .
H20B H 0.4487 0.0637 0.3256 0.032 Uiso 1 1 calc R . .
C21A C 0.41913(9) 0.04377(11) 0.42510(8) 0.0350(3) Uani 1 1 d . . .
H21B H 0.4651 0.0685 0.4559 0.042 Uiso 1 1 calc R A .
C22A C 0.36304(10) 0.01123(11) 0.45879(9) 0.0402(4) Uani 1 1 d . A .
H22B H 0.3703 0.0130 0.5123 0.048 Uiso 1 1 calc R . .
C23A C 0.29622(9) -0.02384(11) 0.41301(10) 0.0401(4) Uani 1 1 d . . .
H23B H 0.2571 -0.0462 0.4353 0.048 Uiso 1 1 calc R A .
C24A C 0.28581(8) -0.02662(10) 0.33519(9) 0.0334(3) Uani 1 1 d . A .
H24B H 0.2392 -0.0505 0.3050 0.040 Uiso 1 1 calc R . .

loop_
_atom_site_aniso_label
_atom_site_aniso_U_11
_atom_site_aniso_U_22
_atom_site_aniso_U_33
_atom_site_aniso_U_23
_atom_site_aniso_U_13
_atom_site_aniso_U_12
Li1 0.0239(11) 0.0255(12) 0.0347(13) 0.0039(10) 0.0095(10) 0.0034(9)
O1 0.0288(5) 0.0266(5) 0.0345(5) -0.0001(4) 0.0069(4) 0.0075(4)
N1 0.0237(6) 0.0264(6) 0.0309(6) 0.0022(5) 0.0057(5) 0.0005(5)
N2 0.0224(6) 0.0255(6) 0.0349(7) -0.0019(5) 0.0061(5) 0.0014(5)
N3 0.0251(6) 0.0310(6) 0.0334(7) 0.0055(5) 0.0099(5) 0.0038(5)
C1 0.0251(7) 0.0388(9) 0.0439(9) 0.0009(7) 0.0097(7) -0.0033(6)
C2 0.0378(8) 0.0281(8) 0.0393(9) 0.0001(7) 0.0080(7) -0.0020(6)
C3 0.0308(8) 0.0321(8) 0.0298(7) 0.0043(6) 0.0084(6) 0.0012(6)
C4 0.0282(7) 0.0299(8) 0.0290(7) 0.0023(6) 0.0028(6) 0.0060(6)
C5 0.0288(8) 0.0370(9) 0.0510(10) -0.0116(7) 0.0045(7) -0.0003(7)
C6 0.0206(7) 0.0358(8) 0.0433(9) 0.0034(7) 0.0072(6) 0.0026(6)
C7 0.0263(7) 0.0352(8) 0.0398(8) 0.0053(7) 0.0141(6) 0.0086(6)
C8 0.0365(9) 0.0482(10) 0.0354(8) -0.0010(7) 0.0117(7) 0.0022(7)
C9 0.0319(8) 0.0408(9) 0.0477(9) 0.0162(7) 0.0164(7) 0.0057(7)
C10 0.0417(9) 0.0399(9) 0.0377(9) -0.0028(7) 0.0177(7) -0.0083(7)
C11 0.0437(10) 0.0397(10) 0.0585(11) -0.0079(8) 0.0123(8) -0.0122(8)
C12 0.0372(9) 0.0507(11) 0.0409(9) -0.0135(8) -0.0061(7) 0.0130(8)
C13 0.0566(11) 0.0625(12) 0.0289(8) 0.0039(8) 0.0109(8) 0.0220(9)
C14 0.0467(10) 0.0435(9) 0.0385(9) 0.0147(8) 0.0140(7) 0.0067(8)
C15 0.0248(7) 0.0315(8) 0.0299(7) 0.0048(6) 0.0030(6) 0.0035(6)
C16 0.0458(9) 0.0259(8) 0.0386(9) 0.0065(7) 0.0026(7) 0.0032(7)
C17 0.0301(7) 0.0187(7) 0.0359(8) -0.0008(6) 0.0016(6) 0.0010(6)
C18 0.0222(7) 0.0243(7) 0.0442(9) -0.0040(6) -0.0009(6) 0.0046(6)
C19 0.0232(7) 0.0227(7) 0.0461(9) -0.0117(6) 0.0073(6) -0.0024(6)
C20 0.0265(7) 0.0360(8) 0.0398(9) -0.0127(7) 0.0072(6) -0.0011(6)
C21 0.0407(9) 0.0444(10) 0.0378(9) -0.0128(7) 0.0051(7) -0.0063(7)
C22 0.0554(11) 0.0457(10) 0.0447(10) -0.0184(8) 0.0208(9) -0.0125(8)
C23 0.0496(10) 0.0382(9) 0.0669(12) -0.0206(9) 0.0352(9) -0.0077(8)
C24 0.0283(8) 0.0276(8) 0.0660(11) -0.0118(8) 0.0158(8) -0.0013(6)
Li2 0.0269(12) 0.0276(12) 0.0279(12) -0.0002(10) 0.0045(10) -0.0023(9)
O1A 0.0230(5) 0.0258(5) 0.0289(5) 0.0019(4) 0.0037(4) -0.0020(4)
N1B 0.026(2) 0.0278(7) 0.020(3) -0.0059(17) -0.002(2) -0.0016(11)
N2B 0.027(2) 0.022(2) 0.0262(10) -0.0041(13) 0.0056(13) -0.0017(15)
N3B 0.0234(12) 0.037(3) 0.0315(14) -0.0032(16) 0.0025(11) 0.0023(16)
C1B 0.0265(8) 0.036(2) 0.043(4) -0.005(3) 0.0058(16) 0.0046(10)
C2B 0.0424(14) 0.0323(12) 0.0386(13) 0.0061(10) 0.0028(9) 0.0051(10)
C3B 0.0307(11) 0.0279(12) 0.0298(12) -0.0056(8) 0.0031(10) 0.0027(10)
C4B 0.0235(16) 0.0293(10) 0.0303(11) -0.0058(8) -0.0016(13) 0.0001(14)
C5B 0.0262(11) 0.032(2) 0.0309(9) 0.0008(10) -0.0013(7) -0.0031(16)
C6B 0.0220(12) 0.0388(15) 0.0337(10) -0.0032(13) 0.0040(9) -0.0051(10)
C7B 0.0222(9) 0.0433(16) 0.0384(14) -0.0004(13) 0.0077(9) -0.0069(13)
C8B 0.042(4) 0.0468(19) 0.049(5) -0.008(2) 0.021(4) 0.001(2)
C9B 0.035(3) 0.0527(18) 0.048(4) 0.010(3) 0.008(3) -0.0079(15)
N1A 0.026(2) 0.0278(7) 0.020(3) -0.0059(17) -0.002(2) -0.0016(11)
N2A 0.027(2) 0.022(2) 0.0262(10) -0.0041(13) 0.0056(13) -0.0017(15)
N3A 0.0234(12) 0.037(3) 0.0315(14) -0.0032(16) 0.0025(11) 0.0023(16)
C1A 0.0265(8) 0.036(2) 0.043(4) -0.005(3) 0.0058(16) 0.0046(10)
C2A 0.0424(14) 0.0323(12) 0.0386(13) 0.0061(10) 0.0028(9) 0.0051(10)
C3A 0.0307(11) 0.0279(12) 0.0298(12) -0.0056(8) 0.0031(10) 0.0027(10)
C4A 0.0235(16) 0.0293(10) 0.0303(11) -0.0058(8) -0.0016(13) 0.0001(14)
C5A 0.0262(11) 0.032(2) 0.0309(9) 0.0008(10) -0.0013(7) -0.0031(16)
C6A 0.0220(12) 0.0388(15) 0.0337(10) -0.0032(13) 0.0040(9) -0.0051(10)
C7A 0.0222(9) 0.0433(16) 0.0384(14) -0.0004(13) 0.0077(9) -0.0069(13)
C8A 0.042(4) 0.0468(19) 0.049(5) -0.008(2) 0.021(4) 0.001(2)
C9A 0.035(3) 0.0527(18) 0.048(4) 0.010(3) 0.008(3) -0.0079(15)
C10A 0.0229(7) 0.0368(8) 0.0279(7) 0.0012(6) 0.0044(6) -0.0024(6)
C11A 0.0213(7) 0.0395(8) 0.0311(8) 0.0021(6) 0.0020(6) 0.0044(6)
C12A 0.0320(8) 0.0419(9) 0.0370(8) 0.0125(7) 0.0044(7) 0.0030(7)
C13A 0.0388(9) 0.0607(12) 0.0533(11) 0.0225(9) 0.0239(8) 0.0070(8)
C14A 0.0326(8) 0.0505(10) 0.0413(9) 0.0065(8) 0.0168(7) 0.0118(7)
C15A 0.0268(7) 0.0307(7) 0.0213(7) -0.0046(6) 0.0019(5) -0.0003(6)
C16A 0.0305(7) 0.0273(7) 0.0299(8) -0.0053(6) 0.0033(6) 0.0009(6)
C17A 0.0239(7) 0.0177(6) 0.0300(7) -0.0006(5) 0.0025(6) 0.0027(5)
C18A 0.0213(7) 0.0218(7) 0.0338(8) -0.0013(6) 0.0020(6) -0.0027(5)
C19A 0.0259(7) 0.0175(6) 0.0357(8) 0.0041(6) 0.0088(6) 0.0039(5)
C20A 0.0264(7) 0.0246(7) 0.0302(7) 0.0037(6) 0.0076(6) 0.0017(6)
C21A 0.0368(8) 0.0358(8) 0.0305(8) 0.0043(6) 0.0048(6) 0.0062(7)
C22A 0.0502(10) 0.0414(9) 0.0330(8) 0.0094(7) 0.0177(7) 0.0130(8)
C23A 0.0433(9) 0.0345(9) 0.0512(10) 0.0123(7) 0.0282(8) 0.0081(7)
C24A 0.0277(7) 0.0270(8) 0.0483(9) 0.0033(7) 0.0142(7) 0.0014(6)

loop_
_atom_type_symbol
_atom_type_description
_atom_type_scat_dispersion_real
_atom_type_scat_dispersion_imag
_atom_type_scat_source
C C 0.0033 0.0016 'International Tables Vol C Tables 4.2.6.8 and 6.1.1.4'
H H 0.0000 0.0000 'International Tables Vol C Tables 4.2.6.8 and 6.1.1.4'
N N 0.0061 0.0033 'International Tables Vol C Tables 4.2.6.8 and 6.1.1.4'
Li Li -0.0003 0.0001 'International Tables Vol C Tables 4.2.6.8 and 6.1.1.4'
O O 0.0106 0.0060 'International Tables Vol C Tables 4.2.6.8 and 6.1.1.4'

loop_
_geom_angle_atom_site_label_1
_geom_angle_atom_site_label_2
_geom_angle_atom_site_label_3
_geom_angle
_geom_angle_publ_flag
O1 Li1 N3 121.54(12) ?
O1 Li1 N1 117.73(12) ?
N3 Li1 N1 115.11(11) ?
O1 Li1 N2 118.73(13) ?
N3 Li1 N2 85.98(9) ?
N1 Li1 N2 87.72(9) ?
O1 Li1 C3 119.51(11) ?
N3 Li1 C3 118.45(10) ?
N1 Li1 C3 31.53(5) ?
N2 Li1 C3 58.23(7) ?
C17 O1 Li1 150.32(12) yes
C2 N1 C1 108.97(11) ?
C2 N1 C3 110.78(11) ?
C1 N1 C3 110.17(11) ?
C2 N1 Li1 115.90(11) ?
C1 N1 Li1 110.96(11) ?
C3 N1 Li1 99.75(10) ?
C5 N2 C4 110.07(12) ?
C5 N2 C6 110.37(11) ?
C4 N2 C6 112.10(11) ?
C5 N2 Li1 116.84(11) ?
C4 N2 Li1 102.23(10) ?
C6 N2 Li1 104.98(10) ?
C9 N3 C8 109.17(12) ?
C9 N3 C7 111.52(12) ?
C8 N3 C7 109.80(12) ?
C9 N3 Li1 101.34(11) ?
C8 N3 Li1 119.71(11) ?
C7 N3 Li1 105.01(10) ?
N1 C1 H1AB 109.5 ?
N1 C1 H1AC 109.5 ?
H1AB C1 H1AC 109.5 ?
N1 C1 H1AA 109.5 ?
H1AB C1 H1AA 109.5 ?
H1AC C1 H1AA 109.5 ?
N1 C2 H2AC 109.5 ?
N1 C2 H2AB 109.5 ?
H2AC C2 H2AB 109.5 ?
N1 C2 H2AA 109.5 ?
H2AC C2 H2AA 109.5 ?
H2AB C2 H2AA 109.5 ?
N1 C3 C4 111.89(11) ?
N1 C3 Li1 48.72(8) ?
C4 C3 Li1 76.59(9) ?
N1 C3 H3AA 109.2 ?
C4 C3 H3AA 109.2 ?
Li1 C3 H3AA 91.5 ?
N1 C3 H3AB 109.2 ?
C4 C3 H3AB 109.2 ?
Li1 C3 H3AB 155.6 ?
H3AA C3 H3AB 107.9 ?
N2 C4 C3 110.70(11) ?
N2 C4 H4AB 109.5 ?
C3 C4 H4AB 109.5 ?
N2 C4 H4AA 109.5 ?
C3 C4 H4AA 109.5 ?
H4AB C4 H4AA 108.1 ?
N2 C5 H5AA 109.5 ?
N2 C5 H5AC 109.5 ?
H5AA C5 H5AC 109.5 ?
N2 C5 H5AB 109.5 ?
H5AA C5 H5AB 109.5 ?
H5AC C5 H5AB 109.5 ?
N2 C6 C7 111.75(11) ?
N2 C6 H6AA 109.3 ?
C7 C6 H6AA 109.3 ?
N2 C6 H6AB 109.3 ?
C7 C6 H6AB 109.3 ?
H6AA C6 H6AB 107.9 ?
N3 C7 C6 112.72(12) ?
N3 C7 H7AB 109.0 ?
C6 C7 H7AB 109.0 ?
N3 C7 H7AA 109.0 ?
C6 C7 H7AA 109.0 ?
H7AB C7 H7AA 107.8 ?
N3 C8 H8AA 109.5 ?
N3 C8 H8AC 109.5 ?
H8AA C8 H8AC 109.5 ?
N3 C8 H8AB 109.5 ?
H8AA C8 H8AB 109.5 ?
H8AC C8 H8AB 109.5 ?
N3 C9 H9AB 109.5 ?
N3 C9 H9AC 109.5 ?
H9AB C9 H9AC 109.5 ?
N3 C9 H9AA 109.5 ?
H9AB C9 H9AA 109.5 ?
H9AC C9 H9AA 109.5 ?
C11 C10 C15 121.38(15) ?
C11 C10 H10A 119.3 ?
C15 C10 H10A 119.3 ?
C12 C11 C10 120.89(16) ?
C12 C11 H11A 119.6 ?
C10 C11 H11A 119.6 ?
C13 C12 C11 118.47(16) ?
C13 C12 H12A 120.8 ?
C11 C12 H12A 120.8 ?
C12 C13 C14 120.65(16) ?
C12 C13 H13A 119.7 ?
C14 C13 H13A 119.7 ?
C13 C14 C15 121.44(16) ?
C13 C14 H14A 119.3 ?
C15 C14 H14A 119.3 ?
C10 C15 C14 117.18(14) ?
C10 C15 C16 121.68(13) ?
C14 C15 C16 121.09(14) ?
C15 C16 C17 114.65(12) ?
C15 C16 H16A 108.6 ?
C17 C16 H16A 108.6 ?
C15 C16 H16B 108.6 ?
C17 C16 H16B 108.6 ?
H16A C16 H16B 107.6 ?
O1 C17 C18 126.06(14) ?
O1 C17 C16 115.60(13) ?
C18 C17 C16 118.32(13) ?
C17 C18 C19 127.71(13) ?
C17 C18 H18A 116.1 ?
C19 C18 H18A 116.1 ?
C20 C19 C24 115.73(15) ?
C20 C19 C18 123.64(13) ?
C24 C19 C18 120.62(14) ?
C21 C20 C19 121.73(14) ?
C21 C20 H20A 119.1 ?
C19 C20 H20A 119.1 ?
C22 C21 C20 121.17(16) ?
C22 C21 H21A 119.4 ?
C20 C21 H21A 119.4 ?
C23 C22 C21 118.36(16) ?
C23 C22 H22A 120.8 ?
C21 C22 H22A 120.8 ?
C22 C23 C24 121.08(15) ?
C22 C23 H23A 119.5 ?
C24 C23 H23A 119.5 ?
C23 C24 C19 121.93(16) ?
C23 C24 H24A 119.0 ?
C19 C24 H24A 119.0 ?
O1A Li2 N1B 113.7(3) ?
O1A Li2 N1A 111.6(3) ?
N1B Li2 N1A 10.1(3) ?
O1A Li2 N2A 119.4(2) ?
N1B Li2 N2A 76.3(2) ?
N1A Li2 N2A 86.0(2) ?
O1A Li2 N3A 123.0(3) ?
N1B Li2 N3A 121.1(4) ?
N1A Li2 N3A 119.6(4) ?
N2A Li2 N3A 88.6(3) ?
O1A Li2 N3B 127.9(3) ?
N1B Li2 N3B 114.3(4) ?
N1A Li2 N3B 112.1(4) ?
N2A Li2 N3B 90.6(3) ?
N3A Li2 N3B 7.9(5) ?
O1A Li2 N2B 118.1(2) ?
N1B Li2 N2B 87.0(2) ?
N1A Li2 N2B 96.5(2) ?
N2A Li2 N2B 11.1(2) ?
N3A Li2 N2B 80.3(3) ?
N3B Li2 N2B 83.3(3) ?
O1A Li2 C7A 129.38(14) ?
N1B Li2 C7A 113.7(3) ?
N1A Li2 C7A 118.2(3) ?
N2A Li2 C7A 58.11(16) ?
N3A Li2 C7A 31.2(2) ?
N3B Li2 C7A 35.4(3) ?
N2B Li2 C7A 49.21(18) ?
O1A Li2 C6A 142.05(14) ?
N1B Li2 C6A 86.1(2) ?
N1A Li2 C6A 93.1(2) ?
N2A Li2 C6A 31.24(19) ?
N3A Li2 C6A 58.9(2) ?
N3B Li2 C6A 59.8(3) ?
N2B Li2 C6A 27.0(2) ?
C7A Li2 C6A 31.45(9) ?
C17A O1A Li2 150.09(11) yes
C2B N1B C3B 112.7(5) ?
C2B N1B C1B 111.4(8) ?
C3B N1B C1B 109.7(8) ?
C2B N1B Li2 116.5(5) ?
C3B N1B Li2 100.4(4) ?
C1B N1B Li2 105.4(9) ?
C5B N2B C6B 109.9(8) ?
C5B N2B C4B 108.5(8) ?
C6B N2B C4B 110.6(5) ?
C5B N2B Li2 117.5(9) ?
C6B N2B Li2 107.8(4) ?
C4B N2B Li2 102.2(3) ?
C9B N3B C8B 107.4(9) ?
C9B N3B C7B 106.0(6) ?
C8B N3B C7B 109.9(9) ?
C9B N3B Li2 123.8(7) ?
C8B N3B Li2 103.8(9) ?
C7B N3B Li2 105.7(4) ?
N1B C1B H1BA 109.5 ?
N1B C1B H1BC 109.5 ?
H1BA C1B H1BC 109.5 ?
N1B C1B H1BB 109.5 ?
H1BA C1B H1BB 109.5 ?
H1BC C1B H1BB 109.5 ?
N1B C2B H2BA 109.5 ?
N1B C2B H2BC 109.5 ?
H2BA C2B H2BC 109.5 ?
N1B C2B H2BB 109.5 ?
H2BA C2B H2BB 109.5 ?
H2BC C2B H2BB 109.5 ?
N1B C3B C4B 111.5(4) ?
N1B C3B H3BA 109.3 ?
C4B C3B H3BA 109.3 ?
N1B C3B H3BB 109.3 ?
C4B C3B H3BB 109.3 ?
H3BA C3B H3BB 108.0 ?
N2B C4B C3B 110.0(3) ?
N2B C4B H4BA 109.7 ?
C3B C4B H4BA 109.7 ?
N2B C4B H4BB 109.7 ?
C3B C4B H4BB 109.7 ?
H4BA C4B H4BB 108.2 ?
N2B C5B H5BB 109.5 ?
N2B C5B H5BA 109.5 ?
H5BB C5B H5BA 109.5 ?
N2B C5B H5BC 109.5 ?
H5BB C5B H5BC 109.5 ?
H5BA C5B H5BC 109.5 ?
N2B C6B C7B 111.5(4) ?
N2B C6B H6BA 109.3 ?
C7B C6B H6BA 109.3 ?
N2B C6B H6BB 109.3 ?
C7B C6B H6BB 109.3 ?
H6BA C6B H6BB 108.0 ?
N3B C7B C6B 112.0(4) ?
N3B C7B H7BA 109.2 ?
C6B C7B H7BA 109.2 ?
N3B C7B H7BB 109.2 ?
C6B C7B H7BB 109.2 ?
H7BA C7B H7BB 107.9 ?
N3B C8B H8BA 109.5 ?
N3B C8B H8BB 109.5 ?
H8BA C8B H8BB 109.5 ?
N3B C8B H8BC 109.5 ?
H8BA C8B H8BC 109.5 ?
H8BB C8B H8BC 109.5 ?
N3B C9B H9BA 109.5 ?
N3B C9B H9BC 109.5 ?
H9BA C9B H9BC 109.5 ?
N3B C9B H9BB 109.5 ?
H9BA C9B H9BB 109.5 ?
H9BC C9B H9BB 109.5 ?
C1A N1A C2A 108.3(7) ?
C1A N1A C3A 110.1(8) ?
C2A N1A C3A 107.8(5) ?
C1A N1A Li2 105.3(8) ?
C2A N1A Li2 119.8(4) ?
C3A N1A Li2 105.3(4) ?
C6A N2A C5A 111.3(8) ?
C6A N2A C4A 112.3(5) ?
C5A N2A C4A 111.0(8) ?
C6A N2A Li2 99.9(4) ?
C5A N2A Li2 117.1(8) ?
C4A N2A Li2 104.7(3) ?
C8A N3A C7A 110.7(8) ?
C8A N3A C9A 111.7(8) ?
C7A N3A C9A 112.2(6) ?
C8A N3A Li2 111.2(9) ?
C7A N3A Li2 99.3(4) ?
C9A N3A Li2 111.2(6) ?
N1A C3A C4A 112.1(3) ?
N1A C3A H3AC 109.2 ?
C4A C3A H3AC 109.2 ?
N1A C3A H3AD 109.2 ?
C4A C3A H3AD 109.2 ?
H3AC C3A H3AD 107.9 ?
N2A C4A C3A 113.4(4) ?
N2A C4A H4AD 108.9 ?
C3A C4A H4AD 108.9 ?
N2A C4A H4AC 108.9 ?
C3A C4A H4AC 108.9 ?
H4AD C4A H4AC 107.7 ?
N2A C6A C7A 111.1(3) ?
N2A C6A Li2 48.9(3) ?
C7A C6A Li2 74.25(16) ?
N2A C6A H6AD 109.4 ?
C7A C6A H6AD 109.4 ?
Li2 C6A H6AD 154.6 ?
N2A C6A H6AC 109.4 ?
C7A C6A H6AC 109.4 ?
Li2 C6A H6AC 93.6 ?
H6AD C6A H6AC 108.0 ?
N3A C7A C6A 113.6(4) ?
N3A C7A Li2 49.5(3) ?
C6A C7A Li2 74.30(16) ?
N3A C7A H7AD 108.8 ?
C6A C7A H7AD 108.8 ?
Li2 C7A H7AD 153.3 ?
N3A C7A H7AC 108.8 ?
C6A C7A H7AC 108.8 ?
Li2 C7A H7AC 95.6 ?
H7AD C7A H7AC 107.7 ?
C11A C10A C15A 121.42(13) ?
C11A C10A H10B 119.3 ?
C15A C10A H10B 119.3 ?
C12A C11A C10A 120.03(14) ?
C12A C11A H11B 120.0 ?
C10A C11A H11B 120.0 ?
C13A C12A C11A 119.21(15) ?
C13A C12A H12B 120.4 ?
C11A C12A H12B 120.4 ?
C12A C13A C14A 120.56(15) ?
C12A C13A H13B 119.7 ?
C14A C13A H13B 119.7 ?
C15A C14A C13A 121.04(14) ?
C15A C14A H14B 119.5 ?
C13A C14A H14B 119.5 ?
C14A C15A C10A 117.73(14) ?
C14A C15A C16A 122.27(13) ?
C10A C15A C16A 119.95(13) ?
C15A C16A C17A 110.32(11) ?
C15A C16A H16D 109.6 ?
C17A C16A H16D 109.6 ?
C15A C16A H16C 109.6 ?
C17A C16A H16C 109.6 ?
H16D C16A H16C 108.1 ?
O1A C17A C18A 127.02(13) ?
O1A C17A C16A 115.12(12) ?
C18A C17A C16A 117.85(12) ?
C17A C18A C19A 128.00(12) ?
C17A C18A H18B 116.0 ?
C19A C18A H18B 116.0 ?
C24A C19A C20A 116.04(13) ?
C24A C19A C18A 120.37(13) ?
C20A C19A C18A 123.55(12) ?
C21A C20A C19A 121.44(13) ?
C21A C20A H20B 119.3 ?
C19A C20A H20B 119.3 ?
C22A C21A C20A 121.07(15) ?
C22A C21A H21B 119.5 ?
C20A C21A H21B 119.5 ?
C23A C22A C21A 118.70(15) ?
C23A C22A H22B 120.6 ?
C21A C22A H22B 120.6 ?
C24A C23A C22A 120.59(14) ?
C24A C23A H23B 119.7 ?
C22A C23A H23B 119.7 ?
C23A C24A C19A 122.15(14) ?
C23A C24A H24B 118.9 ?
C19A C24A H24B 118.9 ?

loop_
_geom_bond_atom_site_label_1
_geom_bond_atom_site_label_2
_geom_bond_distance
_geom_bond_publ_flag
Li1 O1 1.798(2) yes
Li1 N3 2.103(3) ?
Li1 N1 2.121(3) ?
Li1 N2 2.139(3) ?
Li1 C3 2.782(3) ?
O1 C17 1.2901(16) yes
N1 C2 1.4636(18) ?
N1 C1 1.4645(18) ?
N1 C3 1.4762(18) ?
N2 C5 1.4641(19) ?
N2 C4 1.4734(18) ?
N2 C6 1.4764(18) ?
N3 C9 1.4650(18) ?
N3 C8 1.467(2) ?
N3 C7 1.4743(18) ?
C1 H1AB 0.9800 ?
C1 H1AC 0.9800 ?
C1 H1AA 0.9800 ?
C2 H2AC 0.9800 ?
C2 H2AB 0.9800 ?
C2 H2AA 0.9800 ?
C3 C4 1.516(2) ?
C3 H3AA 0.9900 ?
C3 H3AB 0.9900 ?
C4 H4AB 0.9900 ?
C4 H4AA 0.9900 ?
C5 H5AA 0.9800 ?
C5 H5AC 0.9800 ?
C5 H5AB 0.9800 ?
C6 C7 1.516(2) ?
C6 H6AA 0.9900 ?
C6 H6AB 0.9900 ?
C7 H7AB 0.9900 ?
C7 H7AA 0.9900 ?
C8 H8AA 0.9800 ?
C8 H8AC 0.9800 ?
C8 H8AB 0.9800 ?
C9 H9AB 0.9800 ?
C9 H9AC 0.9800 ?
C9 H9AA 0.9800 ?
C10 C11 1.379(2) ?
C10 C15 1.380(2) ?
C10 H10A 0.9500 ?
C11 C12 1.374(3) ?
C11 H11A 0.9500 ?
C12 C13 1.371(3) ?
C12 H12A 0.9500 ?
C13 C14 1.383(3) ?
C13 H13A 0.9500 ?
C14 C15 1.383(2) ?
C14 H14A 0.9500 ?
C15 C16 1.510(2) ?
C16 C17 1.524(2) ?
C16 H16A 0.9900 ?
C16 H16B 0.9900 ?
C17 C18 1.372(2) ?
C18 C19 1.448(2) ?
C18 H18A 0.9500 ?
C19 C20 1.408(2) ?
C19 C24 1.411(2) ?
C20 C21 1.385(2) ?
C20 H20A 0.9500 ?
C21 C22 1.384(2) ?
C21 H21A 0.9500 ?
C22 C23 1.379(3) ?
C22 H22A 0.9500 ?
C23 C24 1.384(3) ?
C23 H23A 0.9500 ?
C24 H24A 0.9500 ?
Li2 O1A 1.810(2) yes
Li2 N1B 2.112(8) ?
Li2 N1A 2.126(7) ?
Li2 N2A 2.133(7) ?
Li2 N3A 2.148(8) ?
Li2 N3B 2.167(8) ?
Li2 N2B 2.171(8) ?
Li2 C7A 2.788(4) ?
Li2 C6A 2.788(4) ?
O1A C17A 1.2893(16) yes
N1B C2B 1.443(9) ?
N1B C3B 1.468(6) ?
N1B C1B 1.476(10) ?
N2B C5B 1.465(10) ?
N2B C6B 1.477(7) ?
N2B C4B 1.487(6) ?
N3B C9B 1.478(9) ?
N3B C8B 1.479(10) ?
N3B C7B 1.502(9) ?
C1B H1BA 0.9800 ?
C1B H1BC 0.9800 ?
C1B H1BB 0.9800 ?
C2B H2BA 0.9800 ?
C2B H2BC 0.9800 ?
C2B H2BB 0.9800 ?
C3B C4B 1.525(4) ?
C3B H3BA 0.9900 ?
C3B H3BB 0.9900 ?
C4B H4BA 0.9900 ?
C4B H4BB 0.9900 ?
C5B H5BB 0.9800 ?
C5B H5BA 0.9800 ?
C5B H5BC 0.9800 ?
C6B C7B 1.518(5) ?
C6B H6BA 0.9900 ?
C6B H6BB 0.9900 ?
C7B H7BA 0.9900 ?
C7B H7BB 0.9900 ?
C8B H8BA 0.9800 ?
C8B H8BB 0.9800 ?
C8B H8BC 0.9800 ?
C9B H9BA 0.9800 ?
C9B H9BC 0.9800 ?
C9B H9BB 0.9800 ?
N1A C1A 1.471(10) ?
N1A C2A 1.471(7) ?
N1A C3A 1.497(6) ?
N2A C6A 1.468(7) ?
N2A C5A 1.468(9) ?
N2A C4A 1.471(5) ?
N3A C8A 1.449(9) ?
N3A C7A 1.464(8) ?
N3A C9A 1.464(9) ?
C1A H1AD 0.9800 ?
C1A H1AE 0.9800 ?
C1A H1AF 0.9800 ?
C2A H2AD 0.9800 ?
C2A H2AF 0.9800 ?
C2A H2AE 0.9800 ?
C3A C4A 1.508(4) ?
C3A H3AC 0.9900 ?
C3A H3AD 0.9900 ?
C4A H4AD 0.9900 ?
C4A H4AC 0.9900 ?
C5A H5AE 0.9800 ?
C5A H5AD 0.9800 ?
C5A H5AF 0.9800 ?
C6A C7A 1.511(4) ?
C6A H6AD 0.9900 ?
C6A H6AC 0.9900 ?
C7A H7AD 0.9900 ?
C7A H7AC 0.9900 ?
C8A H8AD 0.9800 ?
C8A H8AE 0.9800 ?
C8A H8AF 0.9800 ?
C9A H9AD 0.9800 ?
C9A H9AF 0.9800 ?
C9A H9AE 0.9800 ?
C10A C11A 1.382(2) ?
C10A C15A 1.3905(19) ?
C10A H10B 0.9500 ?
C11A C12A 1.379(2) ?
C11A H11B 0.9500 ?
C12A C13A 1.377(2) ?
C12A H12B 0.9500 ?
C13A C14A 1.385(2) ?
C13A H13B 0.9500 ?
C14A C15A 1.381(2) ?
C14A H14B 0.9500 ?
C15A C16A 1.509(2) ?
C16A C17A 1.5318(19) ?
C16A H16D 0.9900 ?
C16A H16C 0.9900 ?
C17A C18A 1.3727(19) ?
C18A C19A 1.449(2) ?
C18A H18B 0.9500 ?
C19A C24A 1.4087(19) ?
C19A C20A 1.4091(19) ?
C20A C21A 1.386(2) ?
C20A H20B 0.9500 ?
C21A C22A 1.385(2) ?
C21A H21B 0.9500 ?
C22A C23A 1.383(2) ?
C22A H22B 0.9500 ?
C23A C24A 1.382(2) ?
C23A H23B 0.9500 ?
C24A H24B 0.9500 ?

loop_
_geom_torsion_atom_site_label_1
_geom_torsion_atom_site_label_2
_geom_torsion_atom_site_label_3
_geom_torsion_atom_site_label_4
_geom_torsion
N3 Li1 O1 C17 -92.6(3)
N1 Li1 O1 C17 59.7(3)
N2 Li1 O1 C17 163.39(19)
C3 Li1 O1 C17 95.7(3)
O1 Li1 N1 C2 -139.12(14)
N3 Li1 N1 C2 14.90(17)
N2 Li1 N1 C2 99.38(12)
C3 Li1 N1 C2 118.92(14)
O1 Li1 N1 C1 -14.17(18)
N3 Li1 N1 C1 139.86(12)
N2 Li1 N1 C1 -135.67(11)
C3 Li1 N1 C1 -116.13(13)
O1 Li1 N1 C3 101.96(14)
N3 Li1 N1 C3 -104.01(13)
N2 Li1 N1 C3 -19.53(11)
O1 Li1 N2 C5 -9.92(19)
N3 Li1 N2 C5 -133.94(12)
N1 Li1 N2 C5 110.69(12)
C3 Li1 N2 C5 98.82(12)
O1 Li1 N2 C4 -130.13(13)
N3 Li1 N2 C4 105.85(10)
N1 Li1 N2 C4 -9.53(11)
C3 Li1 N2 C4 -21.39(8)
O1 Li1 N2 C6 112.71(14)
N3 Li1 N2 C6 -11.31(11)
N1 Li1 N2 C6 -126.69(10)
C3 Li1 N2 C6 -138.55(10)
O1 Li1 N3 C9 -19.43(18)
N1 Li1 N3 C9 -172.37(12)
N2 Li1 N3 C9 102.05(11)
C3 Li1 N3 C9 152.38(12)
O1 Li1 N3 C8 100.56(17)
N1 Li1 N3 C8 -52.38(17)
N2 Li1 N3 C8 -137.96(12)
C3 Li1 N3 C8 -87.62(15)
O1 Li1 N3 C7 -135.61(14)
N1 Li1 N3 C7 71.45(14)
N2 Li1 N3 C7 -14.13(12)
C3 Li1 N3 C7 36.20(15)
C2 N1 C3 C4 -75.89(15)
C1 N1 C3 C4 163.46(12)
Li1 N1 C3 C4 46.74(14)
C2 N1 C3 Li1 -122.63(13)
C1 N1 C3 Li1 116.73(13)
O1 Li1 C3 N1 -95.73(15)
N3 Li1 C3 N1 92.28(14)
N2 Li1 C3 N1 156.86(13)
O1 Li1 C3 C4 128.27(14)
N3 Li1 C3 C4 -43.72(13)
N1 Li1 C3 C4 -136.00(14)
N2 Li1 C3 C4 20.86(8)
C5 N2 C4 C3 -87.36(14)
C6 N2 C4 C3 149.39(12)
Li1 N2 C4 C3 37.47(14)
N1 C3 C4 N2 -62.26(15)
Li1 C3 C4 N2 -28.03(11)
C5 N2 C6 C7 161.74(12)
C4 N2 C6 C7 -75.19(15)
Li1 N2 C6 C7 35.01(15)
C9 N3 C7 C6 -70.93(15)
C8 N3 C7 C6 167.94(12)
Li1 N3 C7 C6 38.01(15)
N2 C6 C7 N3 -52.03(16)
C15 C10 C11 C12 -0.2(3)
C10 C11 C12 C13 0.4(3)
C11 C12 C13 C14 -0.5(3)
C12 C13 C14 C15 0.4(3)
C11 C10 C15 C14 0.1(2)
C11 C10 C15 C16 -177.29(15)
C13 C14 C15 C10 -0.2(2)
C13 C14 C15 C16 177.22(15)
C10 C15 C16 C17 -34.5(2)
C14 C15 C16 C17 148.16(14)
Li1 O1 C17 C18 -108.9(2)
Li1 O1 C17 C16 72.5(3)
C15 C16 C17 O1 -59.87(18)
C15 C16 C17 C18 121.42(15)
O1 C17 C18 C19 -2.9(2)
C16 C17 C18 C19 175.62(14)
C17 C18 C19 C20 -5.5(2)
C17 C18 C19 C24 175.92(14)
C24 C19 C20 C21 0.3(2)
C18 C19 C20 C21 -178.34(14)
C19 C20 C21 C22 0.0(2)
C20 C21 C22 C23 -0.4(3)
C21 C22 C23 C24 0.5(3)
C22 C23 C24 C19 -0.2(2)
C20 C19 C24 C23 -0.2(2)
C18 C19 C24 C23 178.47(14)
N1B Li2 O1A C17A 53.5(3)
N1A Li2 O1A C17A 42.9(3)
N2A Li2 O1A C17A 140.7(2)
N3A Li2 O1A C17A -109.9(4)
N3B Li2 O1A C17A -102.3(4)
N2B Li2 O1A C17A 153.2(2)
C7A Li2 O1A C17A -148.1(2)
C6A Li2 O1A C17A 169.83(19)
O1A Li2 N1B C2B -140.3(4)
N1A Li2 N1B C2B -61(3)
N2A Li2 N1B C2B 103.3(5)
N3A Li2 N1B C2B 23.5(6)
N3B Li2 N1B C2B 19.0(6)
N2B Li2 N1B C2B 100.3(5)
C7A Li2 N1B C2B 57.9(5)
C6A Li2 N1B C2B 73.3(4)
O1A Li2 N1B C3B 97.7(4)
N1A Li2 N1B C3B 177(3)
N2A Li2 N1B C3B -18.7(4)
N3A Li2 N1B C3B -98.5(5)
N3B Li2 N1B C3B -103.0(5)
N2B Li2 N1B C3B -21.7(5)
C7A Li2 N1B C3B -64.2(5)
C6A Li2 N1B C3B -48.8(4)
O1A Li2 N1B C1B -16.2(8)
N1A Li2 N1B C1B 64(3)
N2A Li2 N1B C1B -132.6(8)
N3A Li2 N1B C1B 147.6(8)
N3B Li2 N1B C1B 143.0(8)
N2B Li2 N1B C1B -135.7(8)
C7A Li2 N1B C1B -178.1(7)
C6A Li2 N1B C1B -162.7(8)
O1A Li2 N2B C5B -4.7(9)
N1B Li2 N2B C5B 110.7(9)
N1A Li2 N2B C5B 114.0(8)
N2A Li2 N2B C5B 95(2)
N3A Li2 N2B C5B -127.1(9)
N3B Li2 N2B C5B -134.4(9)
C7A Li2 N2B C5B -124.0(9)
C6A Li2 N2B C5B -161.9(9)
O1A Li2 N2B C6B 120.1(4)
N1B Li2 N2B C6B -124.5(5)
N1A Li2 N2B C6B -121.2(4)
N2A Li2 N2B C6B -140(2)
N3A Li2 N2B C6B -2.2(5)
N3B Li2 N2B C6B -9.6(5)
C7A Li2 N2B C6B 0.8(3)
C6A Li2 N2B C6B -37.1(3)
O1A Li2 N2B C4B -123.3(4)
N1B Li2 N2B C4B -7.9(4)
N1A Li2 N2B C4B -4.6(5)
N2A Li2 N2B C4B -23.6(19)
N3A Li2 N2B C4B 114.3(5)
N3B Li2 N2B C4B 107.0(5)
C7A Li2 N2B C4B 117.4(5)
C6A Li2 N2B C4B 79.5(5)
O1A Li2 N3B C9B 101.2(7)
N1B Li2 N3B C9B -54.5(8)
N1A Li2 N3B C9B -43.8(8)
N2A Li2 N3B C9B -129.7(7)
N3A Li2 N3B C9B 155(4)
N2B Li2 N3B C9B -138.1(7)
C7A Li2 N3B C9B -151.8(10)
C6A Li2 N3B C9B -124.1(8)
O1A Li2 N3B C8B -21.0(9)
N1B Li2 N3B C8B -176.7(8)
N1A Li2 N3B C8B -166.1(8)
N2A Li2 N3B C8B 108.0(8)
N3A Li2 N3B C8B 33(3)
N2B Li2 N3B C8B 99.6(8)
C7A Li2 N3B C8B 85.9(9)
C6A Li2 N3B C8B 113.7(8)
O1A Li2 N3B C7B -136.6(4)
N1B Li2 N3B C7B 67.7(6)
N1A Li2 N3B C7B 78.3(6)
N2A Li2 N3B C7B -7.6(6)
N3A Li2 N3B C7B -83(3)
N2B Li2 N3B C7B -15.9(5)
C7A Li2 N3B C7B -29.6(3)
C6A Li2 N3B C7B -1.9(4)
C2B N1B C3B C4B -75.3(6)
C1B N1B C3B C4B 160.0(9)
Li2 N1B C3B C4B 49.4(5)
C5B N2B C4B C3B -88.5(9)
C6B N2B C4B C3B 150.8(4)
Li2 N2B C4B C3B 36.3(5)
N1B C3B C4B N2B -63.0(6)
C5B N2B C6B C7B 163.3(8)
C4B N2B C6B C7B -76.8(5)
Li2 N2B C6B C7B 34.1(5)
C9B N3B C7B C6B 172.5(6)
C8B N3B C7B C6B -71.8(9)
Li2 N3B C7B C6B 39.6(6)
N2B C6B C7B N3B -51.5(6)
O1A Li2 N1A C1A 14.7(7)
N1B Li2 N1A C1A -90(3)
N2A Li2 N1A C1A -105.4(7)
N3A Li2 N1A C1A 168.5(7)
N3B Li2 N1A C1A 165.6(7)
N2B Li2 N1A C1A -109.0(7)
C7A Li2 N1A C1A -155.8(7)
C6A Li2 N1A C1A -135.9(7)
O1A Li2 N1A C2A -107.5(5)
N1B Li2 N1A C2A 148(3)
N2A Li2 N1A C2A 132.4(6)
N3A Li2 N1A C2A 46.3(6)
N3B Li2 N1A C2A 43.4(6)
N2B Li2 N1A C2A 128.8(5)
C7A Li2 N1A C2A 82.1(5)
C6A Li2 N1A C2A 101.9(5)
O1A Li2 N1A C3A 131.0(4)
N1B Li2 N1A C3A 27(2)
N2A Li2 N1A C3A 10.9(4)
N3A Li2 N1A C3A -75.2(5)
N3B Li2 N1A C3A -78.1(5)
N2B Li2 N1A C3A 7.3(5)
C7A Li2 N1A C3A -39.4(5)
C6A Li2 N1A C3A -19.6(4)
O1A Li2 N2A C6A 144.7(3)
N1B Li2 N2A C6A -105.5(4)
N1A Li2 N2A C6A -102.7(4)
N3A Li2 N2A C6A 17.1(4)
N3B Li2 N2A C6A 9.4(4)
N2B Li2 N2A C6A 58(2)
C7A Li2 N2A C6A 24.3(2)
O1A Li2 N2A C5A 24.6(8)
N1B Li2 N2A C5A 134.3(8)
N1A Li2 N2A C5A 137.1(8)
N3A Li2 N2A C5A -103.1(8)
N3B Li2 N2A C5A -110.8(8)
N2B Li2 N2A C5A -62(2)
C7A Li2 N2A C5A -95.9(8)
C6A Li2 N2A C5A -120.2(8)
O1A Li2 N2A C4A -98.9(4)
N1B Li2 N2A C4A 10.9(4)
N1A Li2 N2A C4A 13.6(4)
N3A Li2 N2A C4A 133.4(5)
N3B Li2 N2A C4A 125.8(5)
N2B Li2 N2A C4A 175(3)
C7A Li2 N2A C4A 140.6(5)
C6A Li2 N2A C4A 116.3(6)
O1A Li2 N3A C8A 3.7(9)
N1B Li2 N3A C8A -158.5(7)
N1A Li2 N3A C8A -147.0(7)
N2A Li2 N3A C8A 128.4(8)
N3B Li2 N3A C8A -127(4)
N2B Li2 N3A C8A 121.0(8)
C7A Li2 N3A C8A 116.6(9)
C6A Li2 N3A C8A 138.7(8)
O1A Li2 N3A C7A -112.8(4)
N1B Li2 N3A C7A 84.9(5)
N1A Li2 N3A C7A 96.4(5)
N2A Li2 N3A C7A 11.9(5)
N3B Li2 N3A C7A 117(4)
N2B Li2 N3A C7A 4.5(5)
C6A Li2 N3A C7A 22.1(3)
O1A Li2 N3A C9A 128.8(5)
N1B Li2 N3A C9A -33.4(7)
N1A Li2 N3A C9A -21.9(6)
N2A Li2 N3A C9A -106.5(5)
N3B Li2 N3A C9A -2(3)
N2B Li2 N3A C9A -113.9(6)
C7A Li2 N3A C9A -118.3(8)
C6A Li2 N3A C9A -96.2(6)
C1A N1A C3A C4A 78.9(8)
C2A N1A C3A C4A -163.1(4)
Li2 N1A C3A C4A -34.1(5)
C6A N2A C4A C3A 70.3(5)
C5A N2A C4A C3A -164.4(8)
Li2 N2A C4A C3A -37.1(5)
N1A C3A C4A N2A 50.8(6)
C5A N2A C6A C7A 80.7(8)
C4A N2A C6A C7A -154.1(4)
Li2 N2A C6A C7A -43.6(4)
C5A N2A C6A Li2 124.4(8)
C4A N2A C6A Li2 -110.5(5)
O1A Li2 C6A N2A -54.9(4)
N1B Li2 C6A N2A 69.8(4)
N1A Li2 C6A N2A 77.0(4)
N3A Li2 C6A N2A -160.0(5)
N3B Li2 C6A N2A -169.1(5)
N2B Li2 C6A N2A -21.1(6)
C7A Li2 C6A N2A -138.0(4)
O1A Li2 C6A C7A 83.1(3)
N1B Li2 C6A C7A -152.2(3)
N1A Li2 C6A C7A -144.9(3)
N2A Li2 C6A C7A 138.0(4)
N3A Li2 C6A C7A -21.9(3)
N3B Li2 C6A C7A -31.1(4)
N2B Li2 C6A C7A 116.9(4)
C8A N3A C7A C6A -157.4(8)
C9A N3A C7A C6A 77.1(7)
Li2 N3A C7A C6A -40.4(5)
C8A N3A C7A Li2 -116.9(10)
C9A N3A C7A Li2 117.5(8)
N2A C6A C7A N3A 63.5(6)
Li2 C6A C7A N3A 30.8(4)
N2A C6A C7A Li2 32.7(3)
O1A Li2 C7A N3A 90.3(6)
N1B Li2 C7A N3A -111.3(6)
N1A Li2 C7A N3A -101.3(6)
N2A Li2 C7A N3A -166.0(6)
N3B Li2 C7A N3A -12.3(10)
N2B Li2 C7A N3A -174.2(6)
C6A Li2 C7A N3A -141.9(6)
O1A Li2 C7A C6A -127.8(2)
N1B Li2 C7A C6A 30.6(3)
N1A Li2 C7A C6A 40.6(3)
N2A Li2 C7A C6A -24.1(3)
N3A Li2 C7A C6A 141.9(6)
N3B Li2 C7A C6A 129.6(5)
N2B Li2 C7A C6A -32.3(3)
C15A C10A C11A C12A -0.4(2)
C10A C11A C12A C13A 0.5(2)
C11A C12A C13A C14A 0.1(3)
C12A C13A C14A C15A -0.7(3)
C13A C14A C15A C10A 0.8(2)
C13A C14A C15A C16A -176.75(15)
C11A C10A C15A C14A -0.2(2)
C11A C10A C15A C16A 177.38(13)
C14A C15A C16A C17A 105.47(16)
C10A C15A C16A C17A -71.97(16)
Li2 O1A C17A C18A -114.6(2)
Li2 O1A C17A C16A 64.6(3)
C15A C16A C17A O1A -69.94(15)
C15A C16A C17A C18A 109.34(14)
O1A C17A C18A C19A -1.9(2)
C16A C17A C18A C19A 178.89(13)
C17A C18A C19A C24A -179.78(14)
C17A C18A C19A C20A -2.0(2)
C24A C19A C20A C21A 0.7(2)
C18A C19A C20A C21A -177.11(13)
C19A C20A C21A C22A 0.0(2)
C20A C21A C22A C23A -0.5(2)
C21A C22A C23A C24A 0.2(2)
C22A C23A C24A C19A 0.6(2)
C20A C19A C24A C23A -1.0(2)
C18A C19A C24A C23A 176.90(13)
